data_4518961
loop_
_publ_author_name
'Nachtigall, Olaf'
'VanderWeide, Andrew I.'
'Brennessel, William W.'
'Jones, William D.'

_publ_section_title
;
 An Iron-Based Dehydration Catalyst for Selective Formation of Styrene
;
_journal_name_full 'ACS Catalysis'
_journal_page_first 10885
_journal_page_last 10891
_journal_paper_doi 10.1021/acscatal.1c03037
_journal_year 2021
_chemical_formula_moiety 'C16 H21 Fe N3 O5, 2(C F3 O3 S)'
_chemical_formula_sum 'C18 H21 F6 Fe N3 O11 S2'
_chemical_formula_weight 689.35
_chemical_name_common jonon101
_chemical_name_systematic '[(FOX)Fe(H2O)2][OTf]2'
_space_group_crystal_system monoclinic
_space_group_IT_number 14
_space_group_name_Hall '-P 2ybc'
_space_group_name_H-M_alt 'P 1 21/c 1'
_atom_sites_solution_hydrogens mixed
_atom_sites_solution_primary dual
_atom_sites_solution_secondary difmap
_audit_creation_date 2020-11-11
_audit_creation_method
;
Olex2 1.3-ac4
(compiled 2020.03.28 svn.rd84adfe8 for Rigaku Oxford Diffraction, GUI svn.r6032)
;
_cell_angle_alpha 90
_cell_angle_beta 100.509(2)
_cell_angle_gamma 90
_cell_formula_units_Z 4
_cell_length_a 13.3968(2)
_cell_length_b 9.43800(10)
_cell_length_c 20.5184(3)
_cell_measurement_reflns_used 20479
_cell_measurement_temperature 100.00(10)
_cell_measurement_theta_max 77.7400
_cell_measurement_theta_min 3.3440
_cell_volume 2550.81(6)
_computing_cell_refinement 'CrysAlisPro 1.171.40.84a (Rigaku OD, 2020)'
_computing_data_collection 'CrysAlisPro 1.171.40.84a (Rigaku OD, 2020)'
_computing_data_reduction 'CrysAlisPro 1.171.40.84a (Rigaku OD, 2020)'
_computing_molecular_graphics 'Olex2 1.3-ac4 (Dolomanov et al., 2009)'
_computing_publication_material 'Olex2 1.3-ac4 (Dolomanov et al., 2009)'
_computing_structure_refinement 'SHELXL 2018/3 (Sheldrick, 2015b)'
_computing_structure_solution 'SHELXT 2018/2 (Sheldrick, 2015a)'
_diffrn_ambient_environment N~2~
_diffrn_ambient_temperature 100.00(10)
_diffrn_detector 'Hybrid Pixel Array Detector'
_diffrn_detector_area_resol_mean 10.0000
_diffrn_detector_type HyPix
_diffrn_measured_fraction_theta_full 1.000
_diffrn_measured_fraction_theta_max 0.991
_diffrn_measurement_details
;
List of Runs (angles in degrees, time in seconds):

  # Type    Start    End  Width  t~exp~   \w     \q     \k     \f   Frames
--------------------------------------------------------------------------
  1  \w     33.00 121.00   0.50    0.20    --   49.87  69.00 129.00  176
  2  \w     89.00 178.00   0.50    0.80    --  105.75  69.00 129.00  178
  3  \w     98.00 164.00   0.50    0.80    --  105.75  15.00 150.00  132
  4  \w     98.00 164.00   0.50    0.80    --  105.75  15.00  90.00  132
  5  \w     98.00 164.00   0.50    0.80    --  105.75  15.00  60.00  132
  6  \w     92.00 178.00   0.50    0.80    --  105.75  61.00  60.00  172
  7  \w     97.00 178.00   0.50    0.80    --  105.75  45.00-120.00  162
  8  \w     98.00 164.00   0.50    0.80    --  105.75  15.00-150.00  132
  9  \w    -42.00 -12.00   0.50    0.80    --  -84.25  45.00 -90.00   60
 10  \w    -67.00  22.00   0.50    0.20    --  -49.87  69.00 129.00  178
 11  \w     34.00 116.00   0.50    0.80    --  105.75-125.00 150.00  164
 12  \w     34.00 116.00   0.50    0.80    --  105.75-125.00  30.00  164
 13  \w   -101.00 -12.00   0.50    0.80    --  -84.25  69.00 129.00  178
 14  \w   -121.00 -70.00   0.50    0.20    --  -49.87-125.00 -90.00  102
 15  \w   -121.00 -33.00   0.50    0.20    --  -49.87 -69.00  -3.00  176
 16  \w    -21.00  67.00   0.50    0.20    --   49.87 -69.00  -3.00  176
 17  \w    -22.00   5.00   0.50    0.20    --   49.87 -19.00-120.00   54
 18  \w    -22.00   5.00   0.50    0.20    --   49.87 -19.00-150.00   54
 19  \w    -22.00   5.00   0.50    0.20    --   49.87 -19.00   0.00   54
 20  \w     34.00  87.00   0.50    0.80    --  105.75 -61.00-120.00  106
 21  \w     34.00 127.00   0.50    0.80    --  105.75 -77.00-180.00  186
 22  \w     34.00  87.00   0.50    0.80    --  105.75 -61.00 -60.00  106
 23  \w     34.00  87.00   0.50    0.80    --  105.75 -61.00 -90.00  106
 24  \w     34.00 123.00   0.50    0.80    --  105.75 -69.00  -3.00  178
 25  \w     34.00  87.00   0.50    0.80    --  105.75 -61.00  30.00  106
 26  \w     34.00  87.00   0.50    0.80    --  105.75 -61.00 150.00  106
;
_diffrn_measurement_device 'four-circle diffractometer'
_diffrn_measurement_device_type 'XtaLAB Synergy, Dualflex, HyPix'
_diffrn_measurement_method '\w scans'
_diffrn_orient_matrix_type 'CrysAlisPro convention (1999,Acta A55,543-557)'
_diffrn_orient_matrix_UB_11 -0.0696318000
_diffrn_orient_matrix_UB_12 0.0579817000
_diffrn_orient_matrix_UB_13 -0.0623790000
_diffrn_orient_matrix_UB_21 0.0799381000
_diffrn_orient_matrix_UB_22 0.1134556000
_diffrn_orient_matrix_UB_23 -0.0071843000
_diffrn_orient_matrix_UB_31 0.0493743000
_diffrn_orient_matrix_UB_32 -0.1020273000
_diffrn_orient_matrix_UB_33 -0.0434549000
_diffrn_radiation_monochromator mirror
_diffrn_radiation_probe x-ray
_diffrn_radiation_type 'Cu K\a'
_diffrn_radiation_wavelength 1.54184
_diffrn_reflns_av_R_equivalents 0.0449
_diffrn_reflns_av_unetI/netI 0.0279
_diffrn_reflns_Laue_measured_fraction_full 1.000
_diffrn_reflns_Laue_measured_fraction_max 0.991
_diffrn_reflns_limit_h_max 16
_diffrn_reflns_limit_h_min -16
_diffrn_reflns_limit_k_max 11
_diffrn_reflns_limit_k_min -11
_diffrn_reflns_limit_l_max 24
_diffrn_reflns_limit_l_min -26
_diffrn_reflns_number 33019
_diffrn_reflns_point_group_measured_fraction_full 1.000
_diffrn_reflns_point_group_measured_fraction_max 0.991
_diffrn_reflns_theta_full 74.504
_diffrn_reflns_theta_max 77.699
_diffrn_reflns_theta_min 3.355
_diffrn_source 'micro-focus sealed X-ray tube'
_diffrn_source_type 'PhotonJet (Cu) X-ray Source'
_exptl_absorpt_coefficient_mu 7.280
_exptl_absorpt_correction_T_max 1.00000
_exptl_absorpt_correction_T_min 0.56339
_exptl_absorpt_correction_type multi-scan
_exptl_absorpt_process_details
;
CrysAlisPro 1.171.40.84a (Rigaku Oxford Diffraction, 2020)
Empirical absorption correction using spherical harmonics,
implemented in SCALE3 ABSPACK scaling algorithm.
;
_exptl_crystal_colour colourless
_exptl_crystal_colour_primary colourless
_exptl_crystal_density_diffrn 1.795
_exptl_crystal_description block
_exptl_crystal_F_000 1400
_exptl_crystal_size_max 0.204
_exptl_crystal_size_mid 0.107
_exptl_crystal_size_min 0.073
_refine_diff_density_max 0.327
_refine_diff_density_min -0.514
_refine_diff_density_rms 0.065
_refine_ls_extinction_method none
_refine_ls_goodness_of_fit_ref 1.084
_refine_ls_hydrogen_treatment mixed
_refine_ls_matrix_type full
_refine_ls_number_parameters 491
_refine_ls_number_reflns 5380
_refine_ls_number_restraints 306
_refine_ls_restrained_S_all 1.069
_refine_ls_R_factor_all 0.0325
_refine_ls_R_factor_gt 0.0306
_refine_ls_shift/su_max 0.001
_refine_ls_shift/su_mean 0.000
_refine_ls_structure_factor_coef Fsqd
_refine_ls_weighting_details 'w=1/[\s^2^(Fo^2^)+(0.0435P)^2^+1.4330P] where P=(Fo^2^+2Fc^2^)/3'
_refine_ls_weighting_scheme calc
_refine_ls_wR_factor_gt 0.0814
_refine_ls_wR_factor_ref 0.0825
_reflns_Friedel_coverage 0.000
_reflns_number_gt 5089
_reflns_number_total 5380
_reflns_threshold_expression 'I > 2\s(I)'
_cod_data_source_file cs1c03037_si_002.cif
_cod_data_source_block C
_cod_database_code 4518961
_shelx_shelxl_version_number 2018/3
_shelx_space_group_comment
;
The symmetry employed for this shelxl refinement is uniquely defined
by the following loop, which should always be used as a source of
symmetry information in preference to the above space-group names.
They are only intended as comments.
;
_shelx_estimated_absorpt_t_max 0.619
_shelx_estimated_absorpt_t_min 0.318
_reflns_odcompleteness_completeness 100.00
_reflns_odcompleteness_iscentric 1
_reflns_odcompleteness_theta 74.33
_olex2_refinement_description
;
1. Fixed Uiso
 At 1.2 times of:
  All C(H) groups, All C(H,H) groups
2. Restrained distances
 S2-C18 \\sim S2-C18'
 with sigma of 0.01
 S2-O9 \\sim S2-O10 \\sim S2-O11 \\sim S2-O9' \\sim S2-O10' \\sim S2-O11'
 with sigma of 0.01
 O9-O10 \\sim O10-O11 \\sim O11-O9 \\sim O9'-O10' \\sim O10'-O11' \\sim O11'-O9'
 with sigma of 0.02
 C18-F4 \\sim C18-F5 \\sim C18-F6 \\sim C18'-F4' \\sim C18'-F5' \\sim C18'-F6'
 with sigma of 0.01
 F4-F5 \\sim F5-F6 \\sim F6-F4 \\sim F4'-F5' \\sim F5'-F6' \\sim F6'-F4'
 with sigma of 0.02
 S1-C17 \\sim S1-C17'
 with sigma of 0.01
 C17-F1 \\sim C17-F2 \\sim C17-F3 \\sim C17'-F1' \\sim C17'-F2' \\sim C17'-F3'
 with sigma of 0.01
 F1-F2 \\sim F2-F3 \\sim F3-F1 \\sim F1'-F2' \\sim F2'-F3' \\sim F3'-F1'
 with sigma of 0.02
3. Uiso/Uaniso restraints and constraints
All non-hydrogen atoms have similar U: within 1.2A with sigma of 0.02 and sigma
for terminal atoms of 0.04 within 1.2A
4. Rigid body (RIGU) restrains
 S2, F4, F5, F6, O9, O10, O11, C18
 with sigma for 1-2 distances of 0.004 and sigma for 1-3 distances of 0.004
 S2, F4', F5', F6', O9', O10', O11', C18'
 with sigma for 1-2 distances of 0.004 and sigma for 1-3 distances of 0.004
 F1, F2, F3, C17
 with sigma for 1-2 distances of 0.004 and sigma for 1-3 distances of 0.004
 F1', F2', F3', C17'
 with sigma for 1-2 distances of 0.004 and sigma for 1-3 distances of 0.004
5. Others
 Sof(F4')=Sof(F5')=Sof(F6')=Sof(O9')=Sof(O10')=Sof(O11')=Sof(C18')=1-FVAR(1)
 Sof(F4)=Sof(F5)=Sof(F6)=Sof(O9)=Sof(O10)=Sof(O11)=Sof(C18)=FVAR(1)
 Sof(F1')=Sof(F2')=Sof(F3')=Sof(C17')=1-FVAR(2)
 Sof(F1)=Sof(F2)=Sof(F3)=Sof(C17)=FVAR(2)
6.a Ternary CH refined with riding coordinates:
 C4(H4), C6(H6)
6.b Secondary CH2 refined with riding coordinates:
 C1(H1A,H1B), C3(H3A,H3B), C5(H5C,H5D)
6.c Aromatic/amide H refined with riding coordinates:
 C8(H8), C9(H9), C10(H10), C11(H11), C13(H13), C14(H14), C15(H15), C16(H16)
;
_olex2_submission_original_sample_id jonon101
_olex2_submission_special_instructions 'No special instructions were received'
_oxdiff_exptl_absorpt_empirical_details
;
Empirical correction (ABSPACK) includes:
- Absorption correction using spherical harmonics
- Frame scaling
;
_oxdiff_exptl_absorpt_empirical_full_max 1.904
_oxdiff_exptl_absorpt_empirical_full_min 0.672

loop_
_space_group_symop_operation_xyz
'x, y, z'
'-x, y+1/2, -z+1/2'
'-x, -y, -z'
'x, -y-1/2, z-1/2'

loop_
_atom_site_label
_atom_site_type_symbol
_atom_site_fract_x
_atom_site_fract_y
_atom_site_fract_z
_atom_site_U_iso_or_equiv
_atom_site_adp_type
_atom_site_occupancy
_atom_site_site_symmetry_order
_atom_site_calc_flag
_atom_site_refinement_flags_posn
_atom_site_refinement_flags_adp
_atom_site_refinement_flags_occupancy
_atom_site_disorder_assembly
_atom_site_disorder_group
Fe1 Fe 0.31595(2) 0.53902(3) 0.71866(2) 0.01320(8) Uani 1 1 d . . . . .
O1 O 0.23598(9) 0.35951(14) 0.74847(7) 0.0207(3) Uani 1 1 d . . . . .
H1 H 0.257(2) 0.280(3) 0.7564(14) 0.041(8) Uiso 1 1 d . . . . .
O2 O 0.00980(9) 0.69823(13) 0.68159(6) 0.0197(3) Uani 1 1 d . . . . .
O3 O 0.09519(9) 0.66392(14) 0.83251(6) 0.0218(3) Uani 1 1 d . . . . .
O4 O 0.42253(10) 0.39494(14) 0.69972(7) 0.0217(3) Uani 1 1 d . . . . .
H4A H 0.476(3) 0.407(4) 0.6845(17) 0.066(10) Uiso 1 1 d . . . . .
H4B H 0.397(2) 0.317(4) 0.6852(15) 0.049(8) Uiso 1 1 d . . . . .
O5 O 0.40533(10) 0.71005(15) 0.69340(7) 0.0231(3) Uani 1 1 d . . . . .
H5A H 0.470(3) 0.717(3) 0.7012(15) 0.053(9) Uiso 1 1 d . . . . .
H5B H 0.379(2) 0.781(3) 0.6724(14) 0.040(7) Uiso 1 1 d . . . . .
N1 N 0.16591(10) 0.62247(14) 0.73845(7) 0.0138(3) Uani 1 1 d . . . . .
N2 N 0.22312(11) 0.56424(15) 0.62144(7) 0.0161(3) Uani 1 1 d . . . . .
N3 N 0.35245(11) 0.60348(16) 0.81899(7) 0.0171(3) Uani 1 1 d . . . . .
C1 C 0.12912(13) 0.36248(18) 0.72473(10) 0.0200(3) Uani 1 1 d . . . . .
H1A H 0.096265 0.285739 0.744140 0.024 Uiso 1 1 calc R U . . .
H1B H 0.114581 0.352222 0.676894 0.024 Uiso 1 1 calc R U . . .
C2 C 0.09080(12) 0.50533(18) 0.74494(9) 0.0163(3) Uani 1 1 d . . . . .
C3 C -0.00770(13) 0.55417(19) 0.69827(10) 0.0206(4) Uani 1 1 d . . . . .
H3A H -0.020816 0.495836 0.658707 0.025 Uiso 1 1 calc R U . . .
H3B H -0.065440 0.547750 0.720581 0.025 Uiso 1 1 calc R U . . .
C4 C 0.11567(12) 0.70544(18) 0.68143(8) 0.0159(3) Uani 1 1 d . . . . .
H4 H 0.138634 0.804127 0.685955 0.019 Uiso 1 1 calc R U . . .
C5 C 0.08108(14) 0.5159(2) 0.81827(9) 0.0213(4) Uani 1 1 d . . . . .
H5C H 0.014689 0.484457 0.824833 0.026 Uiso 1 1 calc R U . . .
H5D H 0.132796 0.459690 0.845991 0.026 Uiso 1 1 calc R U . . .
C6 C 0.17939(13) 0.69969(18) 0.80263(8) 0.0171(3) Uani 1 1 d . . . . .
H6 H 0.179639 0.801995 0.794491 0.021 Uiso 1 1 calc R U . . .
C7 C 0.13874(12) 0.64267(18) 0.61739(8) 0.0161(3) Uani 1 1 d . . . . .
C8 C 0.07447(14) 0.6701(2) 0.55760(9) 0.0212(4) Uani 1 1 d . . . . .
H8 H 0.016075 0.724096 0.556362 0.025 Uiso 1 1 calc R U . . .
C9 C 0.09892(14) 0.6157(2) 0.49990(9) 0.0250(4) Uani 1 1 d . . . . .
H9 H 0.057726 0.633947 0.459159 0.030 Uiso 1 1 calc R U . . .
C10 C 0.18568(15) 0.5335(2) 0.50358(9) 0.0233(4) Uani 1 1 d . . . . .
H10 H 0.203193 0.494635 0.465557 0.028 Uiso 1 1 calc R U . . .
C11 C 0.24561(14) 0.5107(2) 0.56525(9) 0.0201(3) Uani 1 1 d . . . . .
H11 H 0.303923 0.455987 0.567811 0.024 Uiso 1 1 calc R U . . .
C12 C 0.27813(13) 0.65675(18) 0.84747(8) 0.0166(3) Uani 1 1 d . . . . .
C13 C 0.29090(14) 0.6790(2) 0.91534(9) 0.0220(4) Uani 1 1 d . . . . .
H13 H 0.237519 0.712579 0.934303 0.026 Uiso 1 1 calc R U . . .
C14 C 0.38435(16) 0.6504(2) 0.95436(9) 0.0259(4) Uani 1 1 d . . . . .
H14 H 0.394322 0.663460 1.000018 0.031 Uiso 1 1 calc R U . . .
C15 C 0.46278(15) 0.6021(2) 0.92470(10) 0.0262(4) Uani 1 1 d . . . . .
H15 H 0.527001 0.586019 0.949668 0.031 Uiso 1 1 calc R U . . .
C16 C 0.44344(14) 0.5783(2) 0.85717(9) 0.0218(4) Uani 1 1 d . . . . .
H16 H 0.495497 0.543468 0.837271 0.026 Uiso 1 1 calc R U . . .
S1 S 0.25297(3) 0.05333(4) 0.62956(2) 0.02062(11) Uani 1 1 d D . . . .
O6 O 0.31890(11) 0.17458(15) 0.63463(7) 0.0307(3) Uani 1 1 d . . . . .
O7 O 0.30042(12) -0.07822(16) 0.61650(8) 0.0334(3) Uani 1 1 d . . . . .
O8 O 0.18866(13) 0.04572(17) 0.67824(9) 0.0390(4) Uani 1 1 d . . . . .
F1 F 0.1094(10) -0.0195(6) 0.5278(9) 0.060(3) Uani 0.57(3) 1 d D U P A 1
F2 F 0.1187(12) 0.2006(12) 0.5551(9) 0.053(2) Uani 0.57(3) 1 d D U P A 1
F3 F 0.2250(10) 0.1121(10) 0.5003(4) 0.0470(16) Uani 0.57(3) 1 d D U P A 1
C17 C 0.1734(9) 0.0852(8) 0.5483(4) 0.031(2) Uani 0.57(3) 1 d D U P A 1
F1' F 0.0845(8) -0.0096(7) 0.5534(8) 0.044(2) Uani 0.43(3) 1 d D U P A 2
F2' F 0.1095(13) 0.2158(11) 0.5573(9) 0.039(2) Uani 0.43(3) 1 d D U P A 2
F3' F 0.1965(12) 0.081(2) 0.5037(5) 0.049(2) Uani 0.43(3) 1 d D U P A 2
C17' C 0.1543(8) 0.0904(10) 0.5569(4) 0.024(2) Uani 0.43(3) 1 d D U P A 2
S2 S 0.35391(3) 0.06183(4) 0.84713(2) 0.01648(10) Uani 1 1 d D . . . .
F4 F 0.52033(16) 0.1083(3) 0.93059(12) 0.0356(7) Uani 0.503(2) 1 d D . P B 1
F5 F 0.4072(2) -0.0068(4) 0.97161(12) 0.0466(8) Uani 0.503(2) 1 d D . P B 1
F6 F 0.3887(3) 0.2147(4) 0.9524(2) 0.0558(11) Uani 0.503(2) 1 d D U P B 1
O9 O 0.2483(5) 0.0566(11) 0.8521(7) 0.0217(18) Uani 0.503(2) 1 d D U P B 1
O10 O 0.3819(6) 0.1749(5) 0.8070(3) 0.0249(13) Uani 0.503(2) 1 d D U P B 1
O11 O 0.3956(2) -0.0751(3) 0.83191(18) 0.0242(6) Uani 0.503(2) 1 d D U P B 1
C18 C 0.4212(3) 0.0959(4) 0.93014(18) 0.0290(9) Uani 0.503(2) 1 d D U P B 1
F4' F 0.47264(19) 0.2529(3) 0.91760(12) 0.0392(7) Uani 0.497(2) 1 d D . P B 2
F5' F 0.3758(2) 0.1411(4) 0.97325(13) 0.0371(8) Uani 0.497(2) 1 d D U P B 2
F6' F 0.3137(2) 0.3028(3) 0.90312(13) 0.0371(7) Uani 0.497(2) 1 d D . P B 2
O9' O 0.2505(5) 0.0251(11) 0.8475(8) 0.0218(17) Uani 0.497(2) 1 d D U P B 2
O10' O 0.3733(6) 0.1429(6) 0.7909(2) 0.0216(12) Uani 0.497(2) 1 d D U P B 2
O11' O 0.4284(2) -0.0439(3) 0.87003(18) 0.0258(7) Uani 0.497(2) 1 d D U P B 2
C18' C 0.3807(3) 0.1964(4) 0.9137(2) 0.0262(9) Uani 0.497(2) 1 d D U P B 2

loop_
_atom_site_aniso_label
_atom_site_aniso_U_11
_atom_site_aniso_U_22
_atom_site_aniso_U_33
_atom_site_aniso_U_23
_atom_site_aniso_U_13
_atom_site_aniso_U_12
Fe1 0.00994(13) 0.01431(14) 0.01593(14) 0.00081(9) 0.00392(10) 0.00127(9)
O1 0.0159(6) 0.0143(6) 0.0330(7) 0.0055(5) 0.0077(5) 0.0032(5)
O2 0.0103(5) 0.0206(6) 0.0283(6) -0.0002(5) 0.0036(5) 0.0033(5)
O3 0.0166(6) 0.0246(7) 0.0263(6) -0.0055(5) 0.0098(5) -0.0019(5)
O4 0.0156(6) 0.0160(6) 0.0355(7) -0.0032(5) 0.0102(5) 0.0001(5)
O5 0.0153(6) 0.0236(7) 0.0298(7) 0.0076(6) 0.0026(5) -0.0044(5)
N1 0.0103(6) 0.0120(6) 0.0194(7) -0.0002(5) 0.0038(5) -0.0001(5)
N2 0.0126(7) 0.0165(7) 0.0192(7) 0.0021(5) 0.0035(5) -0.0009(5)
N3 0.0141(7) 0.0179(7) 0.0191(7) 0.0005(5) 0.0025(5) -0.0007(5)
C1 0.0151(8) 0.0142(8) 0.0328(9) 0.0004(7) 0.0100(7) -0.0023(6)
C2 0.0113(7) 0.0148(8) 0.0243(8) -0.0011(7) 0.0070(6) -0.0023(6)
C3 0.0120(8) 0.0209(9) 0.0294(9) -0.0040(7) 0.0050(7) -0.0022(6)
C4 0.0097(7) 0.0158(8) 0.0213(8) 0.0021(6) 0.0007(6) 0.0021(6)
C5 0.0175(8) 0.0228(9) 0.0258(9) -0.0011(7) 0.0101(7) -0.0043(7)
C6 0.0152(8) 0.0164(8) 0.0206(8) -0.0026(6) 0.0060(6) 0.0008(6)
C7 0.0136(7) 0.0149(8) 0.0197(8) 0.0029(6) 0.0028(6) -0.0011(6)
C8 0.0163(8) 0.0219(9) 0.0245(9) 0.0031(7) 0.0014(7) 0.0008(7)
C9 0.0212(9) 0.0318(10) 0.0207(8) 0.0034(7) 0.0003(7) -0.0043(8)
C10 0.0228(9) 0.0306(10) 0.0173(8) 0.0001(7) 0.0054(7) -0.0025(7)
C11 0.0180(8) 0.0230(9) 0.0205(8) 0.0004(7) 0.0068(7) 0.0007(7)
C12 0.0163(8) 0.0136(8) 0.0206(8) -0.0002(6) 0.0052(6) -0.0015(6)
C13 0.0232(9) 0.0224(9) 0.0210(8) -0.0025(7) 0.0054(7) -0.0006(7)
C14 0.0318(10) 0.0269(10) 0.0178(8) -0.0014(7) 0.0011(7) -0.0022(8)
C15 0.0226(9) 0.0283(10) 0.0248(9) 0.0021(8) -0.0036(7) 0.0001(8)
C16 0.0170(8) 0.0242(9) 0.0228(9) 0.0011(7) 0.0002(7) 0.0018(7)
S1 0.0152(2) 0.0156(2) 0.0309(2) 0.00047(16) 0.00400(17) -0.00006(15)
O6 0.0281(7) 0.0276(7) 0.0355(8) -0.0011(6) 0.0034(6) -0.0115(6)
O7 0.0333(8) 0.0244(7) 0.0394(8) -0.0023(6) -0.0013(6) 0.0114(6)
O8 0.0346(9) 0.0325(8) 0.0560(10) 0.0107(7) 0.0241(8) 0.0037(6)
F1 0.048(3) 0.0382(18) 0.080(6) -0.001(2) -0.028(4) -0.0158(18)
F2 0.042(4) 0.035(3) 0.077(4) 0.013(2) -0.002(3) 0.027(2)
F3 0.052(4) 0.056(3) 0.0303(19) 0.0039(17) -0.001(2) 0.003(2)
C17 0.017(3) 0.018(2) 0.056(4) -0.005(2) -0.001(3) 0.0037(18)
F1' 0.027(3) 0.039(2) 0.055(5) 0.001(2) -0.018(2) -0.0087(18)
F2' 0.031(3) 0.028(3) 0.054(4) 0.007(3) -0.003(3) 0.019(3)
F3' 0.050(5) 0.074(6) 0.023(2) -0.004(3) 0.008(3) 0.008(4)
C17' 0.015(3) 0.027(4) 0.029(3) 0.002(2) 0.000(2) 0.006(2)
S2 0.01189(19) 0.0178(2) 0.0199(2) 0.00125(15) 0.00342(15) 0.00072(14)
F4 0.0155(11) 0.0601(18) 0.0301(12) -0.0050(11) 0.0013(9) -0.0076(11)
F5 0.0274(13) 0.087(2) 0.0245(12) 0.0132(14) 0.0032(10) -0.0068(14)
F6 0.0357(17) 0.071(3) 0.060(3) -0.041(2) 0.0067(17) 0.0023(17)
O9 0.0117(19) 0.028(5) 0.026(3) 0.000(3) 0.0038(14) 0.0005(16)
O10 0.0173(18) 0.018(2) 0.038(3) 0.011(2) 0.001(2) 0.0009(18)
O11 0.0204(14) 0.0196(14) 0.0353(18) 0.0001(12) 0.0124(13) -0.0015(11)
C18 0.0162(17) 0.042(2) 0.0277(19) -0.0047(17) 0.0020(14) 0.0011(16)
F4' 0.0326(14) 0.0531(17) 0.0315(13) -0.0077(11) 0.0047(10) -0.0258(12)
F5' 0.0378(15) 0.057(2) 0.0174(13) -0.0011(12) 0.0078(10) -0.0173(15)
F6' 0.0474(16) 0.0276(13) 0.0373(14) -0.0076(10) 0.0100(11) 0.0070(11)
O9' 0.015(2) 0.021(4) 0.030(2) -0.009(3) 0.0041(15) -0.0053(16)
O10' 0.022(2) 0.021(2) 0.022(2) 0.0025(17) 0.0042(19) 0.0014(19)
O11' 0.0211(15) 0.0247(15) 0.0344(18) 0.0111(13) 0.0126(13) 0.0069(11)
C18' 0.026(2) 0.035(2) 0.0192(19) -0.0032(18) 0.0080(16) -0.0116(17)

loop_
_atom_type_symbol
_atom_type_description
_atom_type_scat_dispersion_real
_atom_type_scat_dispersion_imag
_atom_type_scat_source
C C 0.0181 0.0091 'International Tables Vol C Tables 4.2.6.8 and 6.1.1.4'
H H 0.0000 0.0000 'International Tables Vol C Tables 4.2.6.8 and 6.1.1.4'
F F 0.0727 0.0534 'International Tables Vol C Tables 4.2.6.8 and 6.1.1.4'
Fe Fe -1.1336 3.1974 'International Tables Vol C Tables 4.2.6.8 and 6.1.1.4'
N N 0.0311 0.0180 'International Tables Vol C Tables 4.2.6.8 and 6.1.1.4'
O O 0.0492 0.0322 'International Tables Vol C Tables 4.2.6.8 and 6.1.1.4'
S S 0.3331 0.5567 'International Tables Vol C Tables 4.2.6.8 and 6.1.1.4'

loop_
_geom_angle_atom_site_label_1
_geom_angle_atom_site_label_2
_geom_angle_atom_site_label_3
_geom_angle
_geom_angle_site_symmetry_1
_geom_angle_site_symmetry_3
_geom_angle_publ_flag
O1 Fe1 N1 73.65(5) . . ?
O1 Fe1 N2 96.69(5) . . ?
O4 Fe1 O1 86.11(5) . . ?
O4 Fe1 O5 90.84(6) . . ?
O4 Fe1 N1 158.84(5) . . ?
O4 Fe1 N2 101.57(6) . . ?
O4 Fe1 N3 109.16(6) . . ?
O5 Fe1 O1 175.67(5) . . ?
O5 Fe1 N1 109.70(5) . . ?
O5 Fe1 N2 86.93(5) . . ?
N2 Fe1 N1 75.35(5) . . ?
N3 Fe1 O1 89.34(5) . . ?
N3 Fe1 O5 88.76(6) . . ?
N3 Fe1 N1 77.33(5) . . ?
N3 Fe1 N2 149.02(6) . . ?
Fe1 O1 H1 128(2) . . ?
C1 O1 Fe1 114.10(10) . . ?
C1 O1 H1 112(2) . . ?
C4 O2 C3 104.66(13) . . ?
C6 O3 C5 103.27(12) . . ?
Fe1 O4 H4A 131(3) . . ?
Fe1 O4 H4B 113(2) . . ?
H4A O4 H4B 108(3) . . ?
Fe1 O5 H5A 127(2) . . ?
Fe1 O5 H5B 122(2) . . ?
H5A O5 H5B 111(3) . . ?
C2 N1 Fe1 112.77(10) . . ?
C4 N1 Fe1 109.65(9) . . ?
C4 N1 C2 104.13(12) . . ?
C4 N1 C6 114.14(13) . . ?
C6 N1 Fe1 111.17(10) . . ?
C6 N1 C2 104.76(12) . . ?
C7 N2 Fe1 117.03(11) . . ?
C7 N2 C11 118.24(15) . . ?
C11 N2 Fe1 124.70(12) . . ?
C12 N3 Fe1 118.26(12) . . ?
C12 N3 C16 118.61(15) . . ?
C16 N3 Fe1 122.68(12) . . ?
O1 C1 H1A 110.3 . . ?
O1 C1 H1B 110.3 . . ?
O1 C1 C2 106.91(14) . . ?
H1A C1 H1B 108.6 . . ?
C2 C1 H1A 110.3 . . ?
C2 C1 H1B 110.3 . . ?
N1 C2 C1 111.01(13) . . ?
N1 C2 C3 103.43(13) . . ?
N1 C2 C5 102.40(13) . . ?
C1 C2 C3 112.63(14) . . ?
C1 C2 C5 114.57(15) . . ?
C5 C2 C3 111.74(14) . . ?
O2 C3 C2 105.76(14) . . ?
O2 C3 H3A 110.6 . . ?
O2 C3 H3B 110.6 . . ?
C2 C3 H3A 110.6 . . ?
C2 C3 H3B 110.6 . . ?
H3A C3 H3B 108.7 . . ?
O2 C4 N1 106.61(13) . . ?
O2 C4 H4 110.0 . . ?
O2 C4 C7 110.06(13) . . ?
N1 C4 H4 110.0 . . ?
N1 C4 C7 110.18(13) . . ?
C7 C4 H4 110.0 . . ?
O3 C5 C2 103.37(14) . . ?
O3 C5 H5C 111.1 . . ?
O3 C5 H5D 111.1 . . ?
C2 C5 H5C 111.1 . . ?
C2 C5 H5D 111.1 . . ?
H5C C5 H5D 109.1 . . ?
O3 C6 N1 106.75(13) . . ?
O3 C6 H6 109.6 . . ?
O3 C6 C12 110.31(14) . . ?
N1 C6 H6 109.6 . . ?
N1 C6 C12 110.89(13) . . ?
C12 C6 H6 109.6 . . ?
N2 C7 C4 117.54(14) . . ?
N2 C7 C8 122.52(16) . . ?
C8 C7 C4 119.92(15) . . ?
C7 C8 H8 120.6 . . ?
C9 C8 C7 118.77(17) . . ?
C9 C8 H8 120.6 . . ?
C8 C9 H9 120.4 . . ?
C8 C9 C10 119.19(17) . . ?
C10 C9 H9 120.4 . . ?
C9 C10 H10 120.8 . . ?
C11 C10 C9 118.43(17) . . ?
C11 C10 H10 120.8 . . ?
N2 C11 C10 122.84(17) . . ?
N2 C11 H11 118.6 . . ?
C10 C11 H11 118.6 . . ?
N3 C12 C6 117.97(15) . . ?
N3 C12 C13 121.91(16) . . ?
C13 C12 C6 120.06(15) . . ?
C12 C13 H13 120.5 . . ?
C14 C13 C12 118.95(17) . . ?
C14 C13 H13 120.5 . . ?
C13 C14 H14 120.4 . . ?
C13 C14 C15 119.27(17) . . ?
C15 C14 H14 120.4 . . ?
C14 C15 H15 120.8 . . ?
C16 C15 C14 118.45(18) . . ?
C16 C15 H15 120.8 . . ?
N3 C16 C15 122.69(17) . . ?
N3 C16 H16 118.7 . . ?
C15 C16 H16 118.7 . . ?
O6 S1 O7 114.39(10) . . ?
O6 S1 C17 100.5(2) . . ?
O6 S1 C17' 104.4(3) . . ?
O7 S1 C17 100.1(4) . . ?
O7 S1 C17' 106.8(4) . . ?
O8 S1 O6 115.37(10) . . ?
O8 S1 O7 115.29(10) . . ?
O8 S1 C17 108.5(5) . . ?
O8 S1 C17' 98.0(4) . . ?
F1 C17 S1 113.7(5) . . ?
F1 C17 F2 107.8(7) . . ?
F1 C17 F3 107.5(5) . . ?
F2 C17 S1 106.1(10) . . ?
F3 C17 S1 114.3(6) . . ?
F3 C17 F2 107.0(7) . . ?
F1' C17' S1 107.8(5) . . ?
F1' C17' F2' 108.7(8) . . ?
F2' C17' S1 115.1(11) . . ?
F3' C17' S1 107.7(7) . . ?
F3' C17' F1' 108.2(7) . . ?
F3' C17' F2' 109.1(8) . . ?
O9 S2 O10 115.4(5) . . ?
O9 S2 O11 113.8(4) . . ?
O9 S2 C18 105.5(6) . . ?
O10 S2 O11 112.6(3) . . ?
O10 S2 C18 105.7(3) . . ?
O11 S2 C18 102.36(19) . . ?
O9' S2 O10' 116.6(6) . . ?
O9' S2 O11' 116.7(5) . . ?
O9' S2 C18' 102.7(6) . . ?
O10' S2 C18' 100.7(2) . . ?
O11' S2 O10' 114.6(4) . . ?
O11' S2 C18' 101.9(2) . . ?
F4 C18 S2 110.4(2) . . ?
F5 C18 S2 111.8(3) . . ?
F5 C18 F4 108.5(3) . . ?
F6 C18 S2 109.9(3) . . ?
F6 C18 F4 108.4(3) . . ?
F6 C18 F5 107.8(4) . . ?
F4' C18' S2 111.8(3) . . ?
F4' C18' F5' 107.4(3) . . ?
F4' C18' F6' 107.2(3) . . ?
F5' C18' S2 111.7(3) . . ?
F6' C18' S2 111.2(3) . . ?
F6' C18' F5' 107.3(4) . . ?

loop_
_geom_bond_atom_site_label_1
_geom_bond_atom_site_label_2
_geom_bond_distance
_geom_bond_site_symmetry_2
_geom_bond_publ_flag
Fe1 O1 2.1521(13) . ?
Fe1 O4 2.0594(13) . ?
Fe1 O5 2.1295(13) . ?
Fe1 N1 2.2636(13) . ?
Fe1 N2 2.1627(15) . ?
Fe1 N3 2.1167(15) . ?
O1 H1 0.81(3) . ?
O1 C1 1.426(2) . ?
O2 C3 1.432(2) . ?
O2 C4 1.4205(19) . ?
O3 C5 1.433(2) . ?
O3 C6 1.419(2) . ?
O4 H4A 0.84(4) . ?
O4 H4B 0.84(3) . ?
O5 H5A 0.85(3) . ?
O5 H5B 0.84(3) . ?
N1 C2 1.517(2) . ?
N1 C4 1.466(2) . ?
N1 C6 1.487(2) . ?
N2 C7 1.341(2) . ?
N2 C11 1.342(2) . ?
N3 C12 1.341(2) . ?
N3 C16 1.344(2) . ?
C1 H1A 0.9700 . ?
C1 H1B 0.9700 . ?
C1 C2 1.527(2) . ?
C2 C3 1.552(2) . ?
C2 C5 1.537(2) . ?
C3 H3A 0.9700 . ?
C3 H3B 0.9700 . ?
C4 H4 0.9800 . ?
C4 C7 1.524(2) . ?
C5 H5C 0.9700 . ?
C5 H5D 0.9700 . ?
C6 H6 0.9800 . ?
C6 C12 1.522(2) . ?
C7 C8 1.389(2) . ?
C8 H8 0.9300 . ?
C8 C9 1.384(3) . ?
C9 H9 0.9300 . ?
C9 C10 1.388(3) . ?
C10 H10 0.9300 . ?
C10 C11 1.386(3) . ?
C11 H11 0.9300 . ?
C12 C13 1.388(2) . ?
C13 H13 0.9300 . ?
C13 C14 1.384(3) . ?
C14 H14 0.9300 . ?
C14 C15 1.384(3) . ?
C15 H15 0.9300 . ?
C15 C16 1.381(3) . ?
C16 H16 0.9300 . ?
S1 O6 1.4377(14) . ?
S1 O7 1.4420(15) . ?
S1 O8 1.4349(16) . ?
S1 C17 1.833(5) . ?
S1 C17' 1.837(6) . ?
F1 C17 1.326(5) . ?
F2 C17 1.333(5) . ?
F3 C17 1.327(6) . ?
F1' C17' 1.321(6) . ?
F2' C17' 1.328(6) . ?
F3' C17' 1.320(6) . ?
S2 O9 1.438(5) . ?
S2 O10 1.439(4) . ?
S2 O11 1.463(3) . ?
S2 C18 1.805(4) . ?
S2 O9' 1.429(5) . ?
S2 O10' 1.446(5) . ?
S2 O11' 1.429(3) . ?
S2 C18' 1.852(5) . ?
F4 C18 1.331(4) . ?
F5 C18 1.325(4) . ?
F6 C18 1.315(4) . ?
F4' C18' 1.332(4) . ?
F5' C18' 1.341(4) . ?
F6' C18' 1.338(4) . ?

loop_
_geom_hbond_atom_site_label_D
_geom_hbond_atom_site_label_H
_geom_hbond_atom_site_label_A
_geom_hbond_distance_DH
_geom_hbond_distance_HA
_geom_hbond_distance_DA
_geom_hbond_angle_DHA
_geom_hbond_site_symmetry_A
_geom_hbond_publ_flag
O1 H1 O10 0.81(3) 2.05(3) 2.728(7) 140(3) . yes
O1 H1 O10' 0.81(3) 2.05(3) 2.782(8) 150(3) . yes
O4 H4A O11 0.84(4) 1.82(4) 2.649(3) 169(3) 2_656 yes
O4 H4A O11' 0.84(4) 1.90(4) 2.722(3) 164(3) 2_656 yes
O4 H4B O6 0.84(3) 1.89(3) 2.713(2) 165(3) . yes
O5 H5A O10 0.85(3) 2.06(3) 2.871(8) 158(3) 2_656 yes
O5 H5A O10' 0.85(3) 2.19(3) 2.992(8) 156(3) 2_656 yes
O5 H5B O7 0.84(3) 1.94(3) 2.766(2) 170(3) 1_565 yes

loop_
_geom_torsion_atom_site_label_1
_geom_torsion_atom_site_label_2
_geom_torsion_atom_site_label_3
_geom_torsion_atom_site_label_4
_geom_torsion
_geom_torsion_site_symmetry_1
_geom_torsion_site_symmetry_2
_geom_torsion_site_symmetry_3
_geom_torsion_site_symmetry_4
_geom_torsion_publ_flag
Fe1 O1 C1 C2 -52.86(16) . . . . ?
Fe1 N1 C2 C1 -9.73(17) . . . . ?
Fe1 N1 C2 C3 -130.76(11) . . . . ?
Fe1 N1 C2 C5 112.98(12) . . . . ?
Fe1 N1 C4 O2 153.45(10) . . . . ?
Fe1 N1 C4 C7 34.04(15) . . . . ?
Fe1 N1 C6 O3 -140.84(11) . . . . ?
Fe1 N1 C6 C12 -20.65(16) . . . . ?
Fe1 N2 C7 C4 -0.52(19) . . . . ?
Fe1 N2 C7 C8 178.09(13) . . . . ?
Fe1 N2 C11 C10 -177.72(14) . . . . ?
Fe1 N3 C12 C6 -14.1(2) . . . . ?
Fe1 N3 C12 C13 168.84(13) . . . . ?
Fe1 N3 C16 C15 -170.62(15) . . . . ?
O1 C1 C2 N1 38.33(18) . . . . ?
O1 C1 C2 C3 153.77(14) . . . . ?
O1 C1 C2 C5 -77.04(17) . . . . ?
O2 C4 C7 N2 -140.80(15) . . . . ?
O2 C4 C7 C8 40.6(2) . . . . ?
O3 C6 C12 N3 141.49(15) . . . . ?
O3 C6 C12 C13 -41.4(2) . . . . ?
N1 C2 C3 O2 -11.82(17) . . . . ?
N1 C2 C5 O3 31.83(16) . . . . ?
N1 C4 C7 N2 -23.5(2) . . . . ?
N1 C4 C7 C8 157.84(15) . . . . ?
N1 C6 C12 N3 23.4(2) . . . . ?
N1 C6 C12 C13 -159.42(16) . . . . ?
N2 C7 C8 C9 -0.7(3) . . . . ?
N3 C12 C13 C14 2.5(3) . . . . ?
C1 C2 C3 O2 -131.74(14) . . . . ?
C1 C2 C5 O3 152.10(14) . . . . ?
C2 N1 C4 O2 32.54(16) . . . . ?
C2 N1 C4 C7 -86.87(15) . . . . ?
C2 N1 C6 O3 -18.74(17) . . . . ?
C2 N1 C6 C12 101.44(15) . . . . ?
C3 O2 C4 N1 -41.04(16) . . . . ?
C3 O2 C4 C7 78.44(16) . . . . ?
C3 C2 C5 O3 -78.27(16) . . . . ?
C4 O2 C3 C2 31.98(16) . . . . ?
C4 N1 C2 C1 109.06(15) . . . . ?
C4 N1 C2 C3 -11.96(16) . . . . ?
C4 N1 C2 C5 -128.22(14) . . . . ?
C4 N1 C6 O3 94.51(16) . . . . ?
C4 N1 C6 C12 -145.31(14) . . . . ?
C4 C7 C8 C9 177.91(16) . . . . ?
C5 O3 C6 N1 39.91(17) . . . . ?
C5 O3 C6 C12 -80.66(16) . . . . ?
C5 C2 C3 O2 97.63(16) . . . . ?
C6 O3 C5 C2 -44.41(16) . . . . ?
C6 N1 C2 C1 -130.77(15) . . . . ?
C6 N1 C2 C3 108.21(14) . . . . ?
C6 N1 C2 C5 -8.05(16) . . . . ?
C6 N1 C4 O2 -81.09(16) . . . . ?
C6 N1 C4 C7 159.50(13) . . . . ?
C6 C12 C13 C14 -174.51(17) . . . . ?
C7 N2 C11 C10 0.2(3) . . . . ?
C7 C8 C9 C10 1.1(3) . . . . ?
C8 C9 C10 C11 -0.9(3) . . . . ?
C9 C10 C11 N2 0.2(3) . . . . ?
C11 N2 C7 C4 -178.61(15) . . . . ?
C11 N2 C7 C8 0.0(2) . . . . ?
C12 N3 C16 C15 1.5(3) . . . . ?
C12 C13 C14 C15 0.8(3) . . . . ?
C13 C14 C15 C16 -2.8(3) . . . . ?
C14 C15 C16 N3 1.7(3) . . . . ?
C16 N3 C12 C6 173.46(15) . . . . ?
C16 N3 C12 C13 -3.6(3) . . . . ?
O6 S1 C17 F1 174.5(6) . . . . ?
O6 S1 C17 F2 -67.2(8) . . . . ?
O6 S1 C17 F3 50.5(8) . . . . ?
O6 S1 C17' F1' -173.2(7) . . . . ?
O6 S1 C17' F2' -51.7(10) . . . . ?
O6 S1 C17' F3' 70.2(10) . . . . ?
O7 S1 C17 F1 57.1(6) . . . . ?
O7 S1 C17 F2 175.4(7) . . . . ?
O7 S1 C17 F3 -66.9(7) . . . . ?
O7 S1 C17' F1' 65.3(7) . . . . ?
O7 S1 C17' F2' -173.3(9) . . . . ?
O7 S1 C17' F3' -51.3(9) . . . . ?
O8 S1 C17 F1 -64.1(7) . . . . ?
O8 S1 C17 F2 54.3(7) . . . . ?
O8 S1 C17 F3 172.0(6) . . . . ?
O8 S1 C17' F1' -54.3(8) . . . . ?
O8 S1 C17' F2' 67.1(9) . . . . ?
O8 S1 C17' F3' -170.9(9) . . . . ?
O9 S2 C18 F4 -177.6(5) . . . . ?
O9 S2 C18 F5 61.5(5) . . . . ?
O9 S2 C18 F6 -58.1(5) . . . . ?
O10 S2 C18 F4 -54.9(4) . . . . ?
O10 S2 C18 F5 -175.8(4) . . . . ?
O10 S2 C18 F6 64.6(5) . . . . ?
O11 S2 C18 F4 63.1(3) . . . . ?
O11 S2 C18 F5 -57.8(3) . . . . ?
O11 S2 C18 F6 -177.4(3) . . . . ?
O9' S2 C18' F4' -175.0(6) . . . . ?
O9' S2 C18' F5' 64.6(7) . . . . ?
O9' S2 C18' F6' -55.2(6) . . . . ?
O10' S2 C18' F4' -54.3(5) . . . . ?
O10' S2 C18' F5' -174.7(4) . . . . ?
O10' S2 C18' F6' 65.4(4) . . . . ?
O11' S2 C18' F4' 63.8(3) . . . . ?
O11' S2 C18' F5' -56.5(3) . . . . ?
O11' S2 C18' F6' -176.4(2) . . . . ?
